data_4336575
loop_
_publ_author_name
'Clare Bakewell'
'Andrew J. P. White'
'Nicholas J. Long'
'Charlotte K. Williams'

_publ_section_title
;
 8-Quinolinolato Gallium Complexes: Iso-selective Initiators for
 rac-Lactide Polymerization
;
_journal_name_full 'Inorganic Chemistry'
_journal_page_first 12561
_journal_page_last 12567
_journal_paper_doi 10.1021/ic4016756
_journal_volume 52
_journal_year 2013
_chemical_formula_moiety 'C24 H21 Cl4 Ga N2 O3'
_chemical_formula_sum 'C24 H21 Cl4 Ga N2 O3'
_chemical_formula_weight 596.95
_chemical_name_systematic
; 
 ? 
;
_space_group_IT_number 2
_symmetry_cell_setting triclinic
_symmetry_space_group_name_Hall '-P 1'
_symmetry_space_group_name_H-M 'P -1'
_atom_sites_solution_hydrogens geom
_atom_sites_solution_primary direct
_atom_sites_solution_secondary difmap
_audit_creation_method SHELXL-97
_cell_angle_alpha 102.960(2)
_cell_angle_beta 103.029(2)
_cell_angle_gamma 105.859(2)
_cell_formula_units_Z 4
_cell_length_a 10.1961(3)
_cell_length_b 14.4367(4)
_cell_length_c 18.7110(5)
_cell_measurement_reflns_used 10745
_cell_measurement_temperature 173
_cell_measurement_theta_max 32.6260
_cell_measurement_theta_min 3.0744
_cell_volume 2458.16(13)
_computing_cell_refinement 'CrysAlis RED, Oxford Diffraction Ltd'
_computing_data_collection 'CrysAlis CCD, Oxford Diffraction Ltd'
_computing_data_reduction 'CrysAlis RED, Oxford Diffraction Ltd'
_computing_molecular_graphics 'Bruker SHELXTL'
_computing_publication_material 'Bruker SHELXTL'
_computing_structure_refinement 'SHELXL-97 (Sheldrick, 1997)'
_computing_structure_solution 'SHELXS-97 (Sheldrick, 1990)'
_diffrn_ambient_temperature 173
_diffrn_detector_area_resol_mean 15.9825
_diffrn_measured_fraction_theta_full 0.983
_diffrn_measured_fraction_theta_max 0.888
_diffrn_measurement_device_type 'OD Xcalibur 3'
_diffrn_measurement_method 'omega scans'
_diffrn_radiation_monochromator graphite
_diffrn_radiation_source 'Enhance (Mo) x-ray Source'
_diffrn_radiation_type MoK\a
_diffrn_radiation_wavelength 0.71073
_diffrn_reflns_av_R_equivalents 0.0188
_diffrn_reflns_av_sigmaI/netI 0.0332
_diffrn_reflns_limit_h_max 15
_diffrn_reflns_limit_h_min -14
_diffrn_reflns_limit_k_max 21
_diffrn_reflns_limit_k_min -21
_diffrn_reflns_limit_l_max 24
_diffrn_reflns_limit_l_min -27
_diffrn_reflns_number 29124
_diffrn_reflns_theta_full 31.00
_diffrn_reflns_theta_max 32.70
_diffrn_reflns_theta_min 3.08
_exptl_absorpt_coefficient_mu 1.585
_exptl_absorpt_correction_T_max 0.832
_exptl_absorpt_correction_T_min 0.648
_exptl_absorpt_correction_type analytical
_exptl_absorpt_process_details
; 
CrysAlisPro, Agilent Technologies, 
Version 1.171.35.11 (release 16-05-2011 CrysAlis171 .NET) 
(compiled May 16 2011,17:55:39) 
Analytical numeric absorption correction using a multifaceted crystal 
model based on expressions derived by R.C. Clark & J.S. Reid. 
(Clark, R. C. & Reid, J. S. (1995). Acta Cryst. A51, 887-897) 
;
_exptl_crystal_colour Yellow
_exptl_crystal_density_diffrn 1.613
_exptl_crystal_description blocks
_exptl_crystal_F_000 1208
_exptl_crystal_size_max 0.37
_exptl_crystal_size_mid 0.29
_exptl_crystal_size_min 0.12
_refine_diff_density_max 0.870
_refine_diff_density_min -0.602
_refine_diff_density_rms 0.071
_refine_ls_extinction_method none
_refine_ls_goodness_of_fit_ref 1.047
_refine_ls_hydrogen_treatment constr
_refine_ls_matrix_type full
_refine_ls_number_parameters 634
_refine_ls_number_reflns 16078
_refine_ls_number_restraints 70
_refine_ls_restrained_S_all 1.053
_refine_ls_R_factor_all 0.0538
_refine_ls_R_factor_gt 0.0365
_refine_ls_shift/su_max 0.001
_refine_ls_shift/su_mean 0.000
_refine_ls_structure_factor_coef Fsqd
_refine_ls_weighting_details 'calc w=1/[\s^2^(Fo^2^)+(0.0418P)^2^+1.0291P] where P=(Fo^2^+2Fc^2^)/3'
_refine_ls_weighting_scheme calc
_refine_ls_wR_factor_gt 0.0884
_refine_ls_wR_factor_ref 0.0949
_reflns_number_gt 12599
_reflns_number_total 16078
_reflns_threshold_expression >2sigma(I)
_cod_data_source_file ic4016756_si_002_2.cif
_cod_data_source_block 2b
_cod_database_code 4336575

loop_
_symmetry_equiv_pos_as_xyz
'x, y, z'
'-x, -y, -z'

loop_
_atom_site_label
_atom_site_type_symbol
_atom_site_fract_x
_atom_site_fract_y
_atom_site_fract_z
_atom_site_U_iso_or_equiv
_atom_site_adp_type
_atom_site_occupancy
_atom_site_symmetry_multiplicity
_atom_site_calc_flag
_atom_site_refinement_flags
_atom_site_disorder_assembly
_atom_site_disorder_group
Ga1A Ga 0.37550(2) 0.074066(14) 0.258808(11) 0.02180(5) Uani 1 1 d . A .
Cl1A Cl 1.05068(6) 0.13040(5) 0.47234(4) 0.04909(15) Uani 1 1 d . . .
Cl2A Cl 0.80049(6) 0.09767(5) 0.17693(4) 0.04581(14) Uani 1 1 d . . .
Cl3A Cl -0.02385(7) 0.30359(5) 0.06167(3) 0.04739(14) Uani 1 1 d . . .
Cl4A Cl 0.20034(6) 0.34255(4) 0.36051(3) 0.03246(10) Uani 1 1 d . . .
N1A N 0.52481(15) 0.10634(11) 0.36857(9) 0.0219(3) Uani 1 1 d . . .
C2A C 0.5080(2) 0.11216(14) 0.43759(11) 0.0257(3) Uani 1 1 d . . .
C3A C 0.6241(2) 0.12396(16) 0.50097(12) 0.0322(4) Uani 1 1 d . . .
H3AA H 0.6112 0.1290 0.5502 0.039 Uiso 1 1 calc R . .
C4A C 0.7545(2) 0.12811(16) 0.49183(12) 0.0337(4) Uani 1 1 d . . .
H4AA H 0.8318 0.1357 0.5346 0.040 Uiso 1 1 calc R . .
C5A C 0.77433(19) 0.12120(14) 0.41907(11) 0.0272(4) Uani 1 1 d . . .
C6A C 0.9026(2) 0.12305(15) 0.40062(13) 0.0329(4) Uani 1 1 d . . .
C7A C 0.9102(2) 0.11784(15) 0.32814(13) 0.0335(4) Uani 1 1 d . . .
H7AA H 0.9977 0.1211 0.3173 0.040 Uiso 1 1 calc R . .
C8A C 0.7893(2) 0.10776(14) 0.26937(12) 0.0301(4) Uani 1 1 d . . .
C9A C 0.65960(19) 0.10332(13) 0.28205(11) 0.0247(3) Uani 1 1 d . . .
O9A O 0.54262(14) 0.09235(10) 0.22825(8) 0.0278(3) Uani 1 1 d . . .
C10A C 0.65549(18) 0.11122(12) 0.35868(11) 0.0233(3) Uani 1 1 d . . .
C11A C 0.3642(2) 0.10690(16) 0.44643(12) 0.0312(4) Uani 1 1 d . . .
H11A H 0.3326 0.1567 0.4260 0.047 Uiso 1 1 calc R . .
H11B H 0.3706 0.1216 0.5011 0.047 Uiso 1 1 calc R . .
H11C H 0.2951 0.0390 0.4179 0.047 Uiso 1 1 calc R . .
N21A N 0.27550(16) 0.09151(11) 0.15205(9) 0.0242(3) Uani 1 1 d . . .
C22A C 0.2672(2) 0.04772(14) 0.08010(11) 0.0305(4) Uani 1 1 d . . .
C23A C 0.1925(2) 0.07407(16) 0.01866(12) 0.0357(4) Uani 1 1 d . . .
H23A H 0.1868 0.0421 -0.0327 0.043 Uiso 1 1 calc R . .
C24A C 0.1288(2) 0.14457(16) 0.03249(11) 0.0346(4) Uani 1 1 d . . .
H24A H 0.0784 0.1614 -0.0092 0.042 Uiso 1 1 calc R . .
C25A C 0.1372(2) 0.19296(13) 0.10866(10) 0.0259(3) Uani 1 1 d . . .
C26A C 0.0777(2) 0.26811(14) 0.13171(11) 0.0284(4) Uani 1 1 d . . .
C27A C 0.0960(2) 0.31196(13) 0.20749(11) 0.0270(4) Uani 1 1 d . . .
H27A H 0.0547 0.3621 0.2216 0.032 Uiso 1 1 calc R . .
C28A C 0.17595(19) 0.28314(12) 0.26498(10) 0.0228(3) Uani 1 1 d . . .
C29A C 0.23445(18) 0.20854(12) 0.24698(10) 0.0207(3) Uani 1 1 d . . .
O29A O 0.30829(14) 0.17779(9) 0.29897(7) 0.0249(3) Uani 1 1 d . . .
C30A C 0.21357(18) 0.16399(12) 0.16733(10) 0.0219(3) Uani 1 1 d . . .
C31A C 0.3403(3) -0.02847(17) 0.06471(13) 0.0422(5) Uani 1 1 d . . .
H31A H 0.4321 0.0039 0.0575 0.063 Uiso 1 1 calc R . .
H31B H 0.2795 -0.0841 0.0181 0.063 Uiso 1 1 calc R . .
H31C H 0.3569 -0.0549 0.1085 0.063 Uiso 1 1 calc R . .
O40A O 0.28874(15) -0.05404(10) 0.25395(9) 0.0356(3) Uani 1 1 d D . .
C41A C 0.1455(7) -0.1209(5) 0.2294(4) 0.032(4) Uani 0.631(8) 1 d PDU A 1
C42A C 0.1420(5) -0.1881(4) 0.2809(3) 0.0533(14) Uani 0.631(8) 1 d PDU A 1
H42A H 0.2038 -0.2281 0.2722 0.080 Uiso 0.631(8) 1 calc PR A 1
H42B H 0.0436 -0.2336 0.2689 0.080 Uiso 0.631(8) 1 calc PR A 1
H42C H 0.1762 -0.1462 0.3349 0.080 Uiso 0.631(8) 1 calc PR A 1
C43A C 0.1121(5) -0.1837(5) 0.1469(3) 0.0639(16) Uani 0.631(8) 1 d PDU A 1
H43A H 0.1791 -0.2208 0.1439 0.096 Uiso 0.631(8) 1 calc PR A 1
H43B H 0.1217 -0.1392 0.1143 0.096 Uiso 0.631(8) 1 calc PR A 1
H43C H 0.0140 -0.2318 0.1289 0.096 Uiso 0.631(8) 1 calc PR A 1
C44A C 0.0474(5) -0.0610(3) 0.2378(5) 0.0593(17) Uani 0.631(8) 1 d PDU A 1
H44A H 0.0526 -0.0184 0.2037 0.089 Uiso 0.631(8) 1 calc PR A 1
H44B H 0.0766 -0.0183 0.2913 0.089 Uiso 0.631(8) 1 calc PR A 1
H44C H -0.0511 -0.1074 0.2238 0.089 Uiso 0.631(8) 1 calc PR A 1
C41' C 0.1449(12) -0.1216(9) 0.2298(7) 0.030(6) Uiso 0.369(8) 1 d PDU A 2
C42' C 0.1072(8) -0.1514(6) 0.2981(4) 0.0478(19) Uiso 0.369(8) 1 d PDU A 2
H42G H 0.1164 -0.0907 0.3378 0.072 Uiso 0.369(8) 1 calc PR A 2
H42H H 0.1725 -0.1840 0.3194 0.072 Uiso 0.369(8) 1 calc PR A 2
H42I H 0.0085 -0.1984 0.2807 0.072 Uiso 0.369(8) 1 calc PR A 2
C43' C 0.1315(9) -0.2189(6) 0.1710(5) 0.053(2) Uiso 0.369(8) 1 d PDU A 2
H43G H 0.2030 -0.2467 0.1930 0.080 Uiso 0.369(8) 1 calc PR A 2
H43H H 0.1475 -0.2042 0.1244 0.080 Uiso 0.369(8) 1 calc PR A 2
H43I H 0.0354 -0.2683 0.1579 0.080 Uiso 0.369(8) 1 calc PR A 2
C44' C 0.0332(7) -0.0788(6) 0.1942(5) 0.0415(17) Uiso 0.369(8) 1 d PDU A 2
H44G H 0.0366 -0.0188 0.2325 0.062 Uiso 0.369(8) 1 calc PR A 2
H44H H -0.0624 -0.1300 0.1776 0.062 Uiso 0.369(8) 1 calc PR A 2
H44I H 0.0539 -0.0602 0.1496 0.062 Uiso 0.369(8) 1 calc PR A 2
Ga1B Ga 0.37883(2) 0.576341(14) 0.254697(11) 0.02258(5) Uani 1 1 d . . .
Cl1B Cl -0.04536(6) 0.61127(5) 0.49037(3) 0.04125(12) Uani 1 1 d . . .
Cl2B Cl -0.13424(5) 0.51776(5) 0.18386(3) 0.04323(13) Uani 1 1 d . . .
Cl3B Cl 0.52078(9) 0.21587(5) 0.00235(4) 0.05657(17) Uani 1 1 d . . .
Cl4B Cl 0.63532(6) 0.34810(4) 0.30920(3) 0.03569(11) Uani 1 1 d . . .
N1B N 0.35576(15) 0.59789(10) 0.36662(8) 0.0218(3) Uani 1 1 d . . .
C2B C 0.44946(19) 0.61729(13) 0.43513(10) 0.0246(3) Uani 1 1 d . . .
C3B C 0.4056(2) 0.63114(15) 0.50221(11) 0.0293(4) Uani 1 1 d . . .
H3BA H 0.4729 0.6450 0.5509 0.035 Uiso 1 1 calc R . .
C4B C 0.2681(2) 0.62482(15) 0.49782(11) 0.0303(4) Uani 1 1 d . . .
H4BA H 0.2402 0.6348 0.5433 0.036 Uiso 1 1 calc R . .
C5B C 0.16683(19) 0.60336(13) 0.42537(11) 0.0250(3) Uani 1 1 d . . .
C6B C 0.0202(2) 0.59308(14) 0.41231(12) 0.0289(4) Uani 1 1 d . . .
C7B C -0.0690(2) 0.56825(15) 0.33932(12) 0.0303(4) Uani 1 1 d . . .
H7BA H -0.1670 0.5613 0.3313 0.036 Uiso 1 1 calc R . .
C8B C -0.0163(2) 0.55299(14) 0.27617(11) 0.0285(4) Uani 1 1 d . . .
C9B C 0.12544(19) 0.56399(13) 0.28419(10) 0.0235(3) Uani 1 1 d . . .
O9B O 0.17927(14) 0.54930(10) 0.22626(7) 0.0275(3) Uani 1 1 d . . .
C10B C 0.21698(18) 0.58992(12) 0.36114(10) 0.0220(3) Uani 1 1 d . . .
C11B C 0.5998(2) 0.62317(16) 0.44009(11) 0.0308(4) Uani 1 1 d . . .
H11D H 0.6070 0.5556 0.4336 0.046 Uiso 1 1 calc R . .
H11E H 0.6642 0.6688 0.4905 0.046 Uiso 1 1 calc R . .
H11F H 0.6270 0.6489 0.3994 0.046 Uiso 1 1 calc R . .
N21B N 0.35479(17) 0.49654(12) 0.13816(9) 0.0270(3) Uani 1 1 d . . .
C22B C 0.2901(2) 0.50428(17) 0.07078(12) 0.0371(5) Uani 1 1 d . . .
C23B C 0.2938(3) 0.4414(2) 0.00126(13) 0.0502(6) Uani 1 1 d . . .
H23B H 0.2471 0.4474 -0.0467 0.060 Uiso 1 1 calc R . .
C24B C 0.3624(3) 0.3734(2) 0.00209(13) 0.0464(6) Uani 1 1 d . . .
H24B H 0.3641 0.3324 -0.0449 0.056 Uiso 1 1 calc R . .
C25B C 0.4314(2) 0.36356(15) 0.07266(11) 0.0317(4) Uani 1 1 d . . .
C26B C 0.5060(2) 0.29563(16) 0.08282(12) 0.0343(4) Uani 1 1 d . . .
C27B C 0.5653(2) 0.29056(15) 0.15394(12) 0.0312(4) Uani 1 1 d . . .
H27B H 0.6135 0.2436 0.1593 0.037 Uiso 1 1 calc R . .
C28B C 0.5555(2) 0.35473(14) 0.21953(10) 0.0253(3) Uani 1 1 d . . .
C29B C 0.48614(18) 0.42403(13) 0.21482(10) 0.0221(3) Uani 1 1 d . . .
O29B O 0.47481(14) 0.48595(9) 0.27505(7) 0.0252(3) Uani 1 1 d . . .
C30B C 0.42318(19) 0.42716(13) 0.13967(10) 0.0251(3) Uani 1 1 d . . .
C31B C 0.2130(3) 0.5790(2) 0.06993(15) 0.0488(6) Uani 1 1 d . . .
H31D H 0.1161 0.5485 0.0721 0.073 Uiso 1 1 calc R . .
H31E H 0.2074 0.5980 0.0225 0.073 Uiso 1 1 calc R . .
H31F H 0.2652 0.6394 0.1146 0.073 Uiso 1 1 calc R . .
O40B O 0.46716(19) 0.70689(11) 0.26811(12) 0.0501(5) Uani 1 1 d . . .
C41B C 0.5940(2) 0.76632(15) 0.26050(12) 0.0320(4) Uani 1 1 d . . .
C42B C 0.6838(5) 0.8432(2) 0.33653(18) 0.0878(13) Uani 1 1 d . . .
H42D H 0.6307 0.8865 0.3536 0.132 Uiso 1 1 calc R . .
H42E H 0.7725 0.8847 0.3311 0.132 Uiso 1 1 calc R . .
H42F H 0.7070 0.8087 0.3746 0.132 Uiso 1 1 calc R . .
C43B C 0.5572(4) 0.8215(2) 0.20345(17) 0.0613(8) Uani 1 1 d . . .
H43D H 0.5074 0.8662 0.2228 0.092 Uiso 1 1 calc R . .
H43E H 0.4949 0.7724 0.1539 0.092 Uiso 1 1 calc R . .
H43F H 0.6453 0.8619 0.1967 0.092 Uiso 1 1 calc R . .
C44B C 0.6766(3) 0.6998(2) 0.2326(2) 0.0769(11) Uani 1 1 d . . .
H44D H 0.6184 0.6511 0.1821 0.115 Uiso 1 1 calc R . .
H44E H 0.6988 0.6634 0.2695 0.115 Uiso 1 1 calc R . .
H44F H 0.7659 0.7421 0.2283 0.115 Uiso 1 1 calc R . .

loop_
_atom_site_aniso_label
_atom_site_aniso_U_11
_atom_site_aniso_U_22
_atom_site_aniso_U_33
_atom_site_aniso_U_23
_atom_site_aniso_U_13
_atom_site_aniso_U_12
Ga1A 0.02270(9) 0.02086(9) 0.02369(10) 0.00659(7) 0.00819(7) 0.00954(7)
Cl1A 0.0235(2) 0.0585(4) 0.0668(4) 0.0243(3) 0.0065(2) 0.0180(2)
Cl2A 0.0420(3) 0.0561(3) 0.0465(3) 0.0145(3) 0.0293(3) 0.0157(3)
Cl3A 0.0559(3) 0.0491(3) 0.0383(3) 0.0177(2) -0.0010(2) 0.0286(3)
Cl4A 0.0449(3) 0.0293(2) 0.0268(2) 0.00525(17) 0.01397(19) 0.0185(2)
N1A 0.0206(7) 0.0216(6) 0.0257(7) 0.0077(5) 0.0088(5) 0.0089(5)
C2A 0.0248(8) 0.0266(8) 0.0278(9) 0.0092(7) 0.0089(7) 0.0105(7)
C3A 0.0306(10) 0.0393(10) 0.0280(9) 0.0137(8) 0.0080(8) 0.0119(8)
C4A 0.0260(9) 0.0381(10) 0.0347(10) 0.0142(8) 0.0027(8) 0.0102(8)
C5A 0.0210(8) 0.0247(8) 0.0364(10) 0.0102(7) 0.0077(7) 0.0086(7)
C6A 0.0183(8) 0.0289(9) 0.0506(12) 0.0118(8) 0.0076(8) 0.0092(7)
C7A 0.0224(9) 0.0271(9) 0.0531(13) 0.0098(8) 0.0177(8) 0.0085(7)
C8A 0.0286(9) 0.0244(8) 0.0405(11) 0.0080(8) 0.0187(8) 0.0087(7)
C9A 0.0242(8) 0.0207(7) 0.0313(9) 0.0078(7) 0.0124(7) 0.0078(6)
O9A 0.0272(7) 0.0317(7) 0.0277(7) 0.0091(5) 0.0126(5) 0.0114(5)
C10A 0.0218(8) 0.0189(7) 0.0300(9) 0.0073(6) 0.0089(7) 0.0077(6)
C11A 0.0270(9) 0.0427(11) 0.0287(9) 0.0124(8) 0.0132(7) 0.0142(8)
N21A 0.0265(7) 0.0220(7) 0.0232(7) 0.0044(5) 0.0085(6) 0.0081(6)
C22A 0.0365(10) 0.0271(9) 0.0255(9) 0.0033(7) 0.0109(8) 0.0097(8)
C23A 0.0433(12) 0.0370(10) 0.0212(9) 0.0027(8) 0.0081(8) 0.0115(9)
C24A 0.0401(11) 0.0366(10) 0.0210(9) 0.0080(8) 0.0026(8) 0.0100(9)
C25A 0.0265(9) 0.0242(8) 0.0237(8) 0.0079(7) 0.0048(7) 0.0054(7)
C26A 0.0278(9) 0.0264(8) 0.0292(9) 0.0120(7) 0.0025(7) 0.0084(7)
C27A 0.0277(9) 0.0207(8) 0.0345(10) 0.0102(7) 0.0089(7) 0.0100(7)
C28A 0.0254(8) 0.0189(7) 0.0237(8) 0.0057(6) 0.0084(6) 0.0068(6)
C29A 0.0208(8) 0.0198(7) 0.0213(8) 0.0070(6) 0.0063(6) 0.0062(6)
O29A 0.0306(7) 0.0262(6) 0.0218(6) 0.0076(5) 0.0074(5) 0.0157(5)
C30A 0.0219(8) 0.0196(7) 0.0225(8) 0.0054(6) 0.0067(6) 0.0053(6)
C31A 0.0570(14) 0.0406(11) 0.0331(11) 0.0028(9) 0.0188(10) 0.0255(11)
O40A 0.0273(7) 0.0243(6) 0.0523(9) 0.0152(6) 0.0052(6) 0.0070(6)
C41A 0.028(4) 0.023(3) 0.037(5) 0.0090(16) 0.0041(14) 0.0030(13)
C42A 0.054(3) 0.043(2) 0.063(3) 0.034(2) 0.013(2) 0.007(2)
C43A 0.058(3) 0.065(3) 0.035(2) -0.006(2) -0.0045(19) 0.003(2)
C44A 0.032(2) 0.043(2) 0.117(5) 0.031(3) 0.036(3) 0.0178(17)
Ga1B 0.02198(9) 0.02136(9) 0.02391(10) 0.00855(7) 0.00552(7) 0.00654(7)
Cl1B 0.0376(3) 0.0523(3) 0.0449(3) 0.0140(2) 0.0232(2) 0.0243(2)
Cl2B 0.0255(2) 0.0600(3) 0.0366(3) 0.0140(2) -0.00204(19) 0.0130(2)
Cl3B 0.0825(5) 0.0597(4) 0.0367(3) 0.0056(3) 0.0334(3) 0.0334(4)
Cl4B 0.0454(3) 0.0349(2) 0.0293(2) 0.01316(19) 0.0057(2) 0.0196(2)
N1B 0.0209(7) 0.0201(6) 0.0225(7) 0.0063(5) 0.0040(5) 0.0067(5)
C2B 0.0236(8) 0.0242(8) 0.0240(8) 0.0064(6) 0.0050(6) 0.0080(7)
C3B 0.0292(9) 0.0357(10) 0.0219(8) 0.0091(7) 0.0042(7) 0.0120(8)
C4B 0.0329(10) 0.0357(10) 0.0249(9) 0.0084(7) 0.0104(7) 0.0149(8)
C5B 0.0251(8) 0.0226(8) 0.0285(9) 0.0074(7) 0.0079(7) 0.0104(7)
C6B 0.0277(9) 0.0277(8) 0.0369(10) 0.0107(7) 0.0150(8) 0.0133(7)
C7B 0.0226(9) 0.0307(9) 0.0406(11) 0.0128(8) 0.0102(8) 0.0118(7)
C8B 0.0220(8) 0.0277(8) 0.0320(10) 0.0100(7) 0.0011(7) 0.0078(7)
C9B 0.0218(8) 0.0202(7) 0.0264(8) 0.0074(6) 0.0038(6) 0.0069(6)
O9B 0.0238(6) 0.0335(7) 0.0234(6) 0.0086(5) 0.0035(5) 0.0102(5)
C10B 0.0219(8) 0.0185(7) 0.0243(8) 0.0061(6) 0.0043(6) 0.0075(6)
C11B 0.0230(9) 0.0428(11) 0.0235(9) 0.0073(8) 0.0025(7) 0.0124(8)
N21B 0.0261(8) 0.0305(8) 0.0240(7) 0.0130(6) 0.0049(6) 0.0073(6)
C22B 0.0378(11) 0.0446(11) 0.0277(10) 0.0191(9) 0.0030(8) 0.0113(9)
C23B 0.0625(16) 0.0639(16) 0.0213(10) 0.0178(10) 0.0029(10) 0.0210(13)
C24B 0.0631(16) 0.0547(14) 0.0212(10) 0.0112(9) 0.0127(10) 0.0200(12)
C25B 0.0360(10) 0.0356(10) 0.0216(9) 0.0087(7) 0.0109(8) 0.0078(8)
C26B 0.0436(11) 0.0338(10) 0.0265(9) 0.0043(8) 0.0186(8) 0.0122(9)
C27B 0.0354(10) 0.0293(9) 0.0316(10) 0.0084(8) 0.0152(8) 0.0118(8)
C28B 0.0270(9) 0.0258(8) 0.0232(8) 0.0093(7) 0.0079(7) 0.0075(7)
C29B 0.0229(8) 0.0226(7) 0.0192(8) 0.0067(6) 0.0068(6) 0.0048(6)
O29B 0.0325(7) 0.0259(6) 0.0187(6) 0.0069(5) 0.0064(5) 0.0131(5)
C30B 0.0263(8) 0.0263(8) 0.0210(8) 0.0093(6) 0.0075(6) 0.0046(7)
C31B 0.0509(14) 0.0553(14) 0.0435(13) 0.0281(11) -0.0001(11) 0.0247(12)
O40B 0.0497(10) 0.0268(7) 0.0871(14) 0.0219(8) 0.0411(10) 0.0130(7)
C41B 0.0325(10) 0.0266(9) 0.0358(10) 0.0133(8) 0.0109(8) 0.0048(8)
C42B 0.118(3) 0.0540(18) 0.0445(17) 0.0065(14) -0.0055(18) -0.0118(19)
C43B 0.073(2) 0.0617(17) 0.0580(17) 0.0395(15) 0.0218(15) 0.0176(15)
C44B 0.0510(17) 0.0531(16) 0.147(4) 0.038(2) 0.059(2) 0.0201(14)

loop_
_atom_type_symbol
_atom_type_description
_atom_type_scat_dispersion_real
_atom_type_scat_dispersion_imag
_atom_type_scat_source
C C 0.0033 0.0016 'International Tables Vol C Tables 4.2.6.8 and 6.1.1.4'
H H 0.0000 0.0000 'International Tables Vol C Tables 4.2.6.8 and 6.1.1.4'
N N 0.0061 0.0033 'International Tables Vol C Tables 4.2.6.8 and 6.1.1.4'
O O 0.0106 0.0060 'International Tables Vol C Tables 4.2.6.8 and 6.1.1.4'
Cl Cl 0.1484 0.1585 'International Tables Vol C Tables 4.2.6.8 and 6.1.1.4'
Ga Ga 0.2307 1.6083 'International Tables Vol C Tables 4.2.6.8 and 6.1.1.4'

loop_
_geom_angle_atom_site_label_1
_geom_angle_atom_site_label_2
_geom_angle_atom_site_label_3
_geom_angle
O40A Ga1A O9A 113.17(6)
O40A Ga1A O29A 120.94(6)
O9A Ga1A O29A 125.70(6)
O40A Ga1A N1A 93.17(6)
O9A Ga1A N1A 81.96(6)
O29A Ga1A N1A 90.67(5)
O40A Ga1A N21A 106.43(6)
O9A Ga1A N21A 86.95(6)
O29A Ga1A N21A 82.41(6)
N1A Ga1A N21A 160.07(6)
C2A N1A C10A 119.66(16)
C2A N1A Ga1A 131.71(12)
C10A N1A Ga1A 108.29(11)
N1A C2A C3A 120.46(17)
N1A C2A C11A 118.28(16)
C3A C2A C11A 121.26(17)
C4A C3A C2A 120.51(19)
C3A C4A C5A 119.97(18)
C4A C5A C10A 116.81(17)
C4A C5A C6A 126.32(19)
C10A C5A C6A 116.86(18)
C7A C6A C5A 121.16(19)
C7A C6A Cl1A 120.14(15)
C5A C6A Cl1A 118.70(17)
C6A C7A C8A 120.33(17)
C9A C8A C7A 122.21(19)
C9A C8A Cl2A 118.40(16)
C7A C8A Cl2A 119.38(15)
O9A C9A C8A 124.27(18)
O9A C9A C10A 119.40(15)
C8A C9A C10A 116.33(18)
C9A O9A Ga1A 115.34(11)
N1A C10A C5A 122.57(17)
N1A C10A C9A 114.33(16)
C5A C10A C9A 123.08(16)
C22A N21A C30A 119.94(17)
C22A N21A Ga1A 132.02(14)
C30A N21A Ga1A 108.03(11)
N21A C22A C23A 120.28(19)
N21A C22A C31A 119.24(19)
C23A C22A C31A 120.46(18)
C24A C23A C22A 120.66(18)
C23A C24A C25A 120.11(19)
C30A C25A C24A 116.64(18)
C30A C25A C26A 117.02(16)
C24A C25A C26A 126.33(18)
C27A C26A C25A 121.39(17)
C27A C26A Cl3A 119.39(16)
C25A C26A Cl3A 119.22(15)
C26A C27A C28A 120.24(17)
C29A C28A C27A 121.80(16)
C29A C28A Cl4A 119.31(14)
C27A C28A Cl4A 118.89(14)
O29A C29A C28A 123.91(16)
O29A C29A C30A 119.36(15)
C28A C29A C30A 116.72(16)
C29A O29A Ga1A 115.32(11)
N21A C30A C25A 122.35(16)
N21A C30A C29A 114.85(15)
C25A C30A C29A 122.79(16)
C41A O40A Ga1A 135.7(3)
C41' O40A Ga1A 136.1(5)
O40A C41A C44A 109.4(5)
O40A C41A C43A 108.0(5)
C44A C41A C43A 112.2(6)
O40A C41A C42A 105.5(5)
C44A C41A C42A 111.7(5)
C43A C41A C42A 109.8(5)
O40A C41' C43' 109.0(8)
O40A C41' C42' 110.1(8)
C43' C41' C42' 106.7(8)
O40A C41' C44' 114.2(8)
C43' C41' C44' 108.8(8)
C42' C41' C44' 107.8(8)
O40B Ga1B O29B 124.06(7)
O40B Ga1B O9B 108.85(7)
O29B Ga1B O9B 126.88(6)
O40B Ga1B N1B 95.60(7)
O29B Ga1B N1B 88.02(5)
O9B Ga1B N1B 82.20(6)
O40B Ga1B N21B 106.46(7)
O29B Ga1B N21B 81.26(6)
O9B Ga1B N21B 88.81(6)
N1B Ga1B N21B 157.86(6)
C2B N1B C10B 119.88(15)
C2B N1B Ga1B 131.64(12)
C10B N1B Ga1B 108.47(11)
N1B C2B C3B 119.96(17)
N1B C2B C11B 119.36(16)
C3B C2B C11B 120.68(16)
C4B C3B C2B 120.85(17)
C3B C4B C5B 119.91(18)
C10B C5B C4B 116.39(17)
C10B C5B C6B 117.77(17)
C4B C5B C6B 125.83(18)
C7B C6B C5B 120.64(18)
C7B C6B Cl1B 120.14(15)
C5B C6B Cl1B 119.21(15)
C6B C7B C8B 120.19(18)
C9B C8B C7B 122.66(18)
C9B C8B Cl2B 118.45(15)
C7B C8B Cl2B 118.88(15)
O9B C9B C8B 124.64(17)
O9B C9B C10B 119.11(16)
C8B C9B C10B 116.21(17)
C9B O9B Ga1B 115.34(11)
N1B C10B C5B 122.99(16)
N1B C10B C9B 114.51(16)
C5B C10B C9B 122.48(16)
C22B N21B C30B 119.30(18)
C22B N21B Ga1B 132.16(15)
C30B N21B Ga1B 108.54(11)
N21B C22B C23B 119.9(2)
N21B C22B C31B 118.7(2)
C23B C22B C31B 121.4(2)
C24B C23B C22B 121.3(2)
C23B C24B C25B 119.9(2)
C24B C25B C30B 116.3(2)
C24B C25B C26B 126.5(2)
C30B C25B C26B 117.21(18)
C27B C26B C25B 121.48(18)
C27B C26B Cl3B 119.21(17)
C25B C26B Cl3B 119.31(16)
C26B C27B C28B 120.06(19)
C29B C28B C27B 122.19(17)
C29B C28B Cl4B 118.95(14)
C27B C28B Cl4B 118.86(15)
O29B C29B C28B 124.12(16)
O29B C29B C30B 119.08(16)
C28B C29B C30B 116.80(16)
C29B O29B Ga1B 116.61(11)
N21B C30B C25B 123.28(17)
N21B C30B C29B 114.46(16)
C25B C30B C29B 122.26(18)
C41B O40B Ga1B 137.30(14)
O40B C41B C42B 109.6(2)
O40B C41B C43B 108.9(2)
C42B C41B C43B 108.3(2)
O40B C41B C44B 110.05(18)
C42B C41B C44B 109.9(3)
C43B C41B C44B 110.0(2)

loop_
_geom_bond_atom_site_label_1
_geom_bond_atom_site_label_2
_geom_bond_distance
Ga1A O40A 1.7904(13)
Ga1A O9A 1.8871(13)
Ga1A O29A 1.8881(12)
Ga1A N1A 2.1274(15)
Ga1A N21A 2.1310(16)
Cl1A C6A 1.740(2)
Cl2A C8A 1.735(2)
Cl3A C26A 1.7407(19)
Cl4A C28A 1.7284(18)
N1A C2A 1.328(2)
N1A C10A 1.371(2)
C2A C3A 1.415(3)
C2A C11A 1.496(3)
C3A C4A 1.365(3)
C4A C5A 1.407(3)
C5A C10A 1.407(3)
C5A C6A 1.421(3)
C6A C7A 1.362(3)
C7A C8A 1.403(3)
C8A C9A 1.383(2)
C9A O9A 1.321(2)
C9A C10A 1.424(3)
N21A C22A 1.325(2)
N21A C30A 1.372(2)
C22A C23A 1.417(3)
C22A C31A 1.500(3)
C23A C24A 1.358(3)
C24A C25A 1.411(3)
C25A C30A 1.409(2)
C25A C26A 1.414(3)
C26A C27A 1.364(3)
C27A C28A 1.409(3)
C28A C29A 1.381(2)
C29A O29A 1.325(2)
C29A C30A 1.426(2)
O40A C41A 1.415(7)
O40A C41' 1.424(11)
C41A C44A 1.502(8)
C41A C43A 1.512(8)
C41A C42A 1.514(7)
C41' C43' 1.529(11)
C41' C42' 1.531(11)
C41' C44' 1.533(11)
Ga1B O40B 1.7844(15)
Ga1B O29B 1.8863(13)
Ga1B O9B 1.8868(13)
Ga1B N1B 2.1232(15)
Ga1B N21B 2.1493(16)
Cl1B C6B 1.736(2)
Cl2B C8B 1.739(2)
Cl3B C26B 1.742(2)
Cl4B C28B 1.7278(19)
N1B C2B 1.332(2)
N1B C10B 1.366(2)
C2B C3B 1.416(3)
C2B C11B 1.492(3)
C3B C4B 1.362(3)
C4B C5B 1.416(3)
C5B C10B 1.403(3)
C5B C6B 1.419(3)
C6B C7B 1.365(3)
C7B C8B 1.403(3)
C8B C9B 1.379(3)
C9B O9B 1.323(2)
C9B C10B 1.430(2)
N21B C22B 1.329(2)
N21B C30B 1.370(2)
C22B C23B 1.424(3)
C22B C31B 1.499(3)
C23B C24B 1.354(4)
C24B C25B 1.407(3)
C25B C30B 1.413(3)
C25B C26B 1.415(3)
C26B C27B 1.359(3)
C27B C28B 1.404(3)
C28B C29B 1.381(3)
C29B O29B 1.321(2)
C29B C30B 1.424(2)
O40B C41B 1.400(2)
C41B C42B 1.498(3)
C41B C43B 1.510(3)
C41B C44B 1.523(4)
